data_1529350
loop_
_publ_author_name
'Lee, Eunsook'
'Ryu, Taekyu'
'Shin, Eunji'
'Son, Jeong-Yu'
'Choi, Wonseok'
'Lee, Phil Ho'

_publ_section_title
;
 Synthesis of 2-bromoimidazoles from alkynes, N-sulfonylazides, and
 bromocyanides.
;
_journal_issue 10
_journal_name_full 'Organic letters'
_journal_page_first 2470
_journal_page_last 2473
_journal_paper_doi 10.1021/acs.orglett.5b00977
_journal_volume 17
_journal_year 2015
_chemical_formula_sum 'C16 H10 Br F3 N2 O2 S'
_chemical_formula_weight 431.23
_chemical_name_systematic
;
 ?
;
_space_group_crystal_system monoclinic
_space_group_IT_number 15
_space_group_name_Hall '-I 2ya'
_space_group_name_H-M_alt 'I 1 2/a 1'
_symmetry_space_group_name_Hall '-I 2ya'
_symmetry_space_group_name_H-M 'I 1 2/a 1'
_atom_sites_solution_hydrogens geom
_audit_creation_method SHELXL-2013
_cell_angle_alpha 90
_cell_angle_beta 101.3010(10)
_cell_angle_gamma 90
_cell_formula_units_Z 8
_cell_length_a 11.4371(3)
_cell_length_b 13.3473(3)
_cell_length_c 22.4306(7)
_cell_measurement_reflns_used 9897
_cell_measurement_temperature 293(2)
_cell_measurement_theta_max 22.8516
_cell_measurement_theta_min 2.3719
_cell_volume 3357.74(16)
_computing_cell_refinement 'SAINT V8.34A (Bruker AXS Inc., 2013)'
_computing_data_collection 'Bruker Instrument Service v2013.12.0.0'
_computing_data_reduction 'SAINT V8.34A (Bruker AXS Inc., 2013)'
_computing_structure_refinement 'SHELXL-2013 (Sheldrick, 2013)'
_diffrn_ambient_temperature 293(2)
_diffrn_detector_area_resol_mean 8.3333
_diffrn_measured_fraction_theta_full 1.000
_diffrn_measured_fraction_theta_max 0.995
_diffrn_radiation_type MoK\a
_diffrn_radiation_wavelength 0.71073
_diffrn_reflns_av_R_equivalents 0.0441
_diffrn_reflns_av_unetI/netI 0.0237
_diffrn_reflns_laue_measured_fraction_full 1.000
_diffrn_reflns_laue_measured_fraction_max 0.995
_diffrn_reflns_limit_h_max 15
_diffrn_reflns_limit_h_min -15
_diffrn_reflns_limit_k_max 17
_diffrn_reflns_limit_k_min -17
_diffrn_reflns_limit_l_max 29
_diffrn_reflns_limit_l_min -29
_diffrn_reflns_number 48741
_diffrn_reflns_point_group_measured_fraction_full 1.000
_diffrn_reflns_point_group_measured_fraction_max 0.995
_diffrn_reflns_theta_full 25.242
_diffrn_reflns_theta_max 28.379
_diffrn_reflns_theta_min 1.785
_exptl_absorpt_coefficient_mu 2.616
_exptl_absorpt_correction_T_max 0.68
_exptl_absorpt_correction_T_min 0.61
_exptl_absorpt_correction_type multi-scan
_exptl_absorpt_process_details 'SADABS V2012/1 (Bruker AXS Inc.)'
_exptl_crystal_colour colourless
_exptl_crystal_density_diffrn 1.706
_exptl_crystal_description block
_exptl_crystal_F_000 1712
_exptl_crystal_size_max 0.280
_exptl_crystal_size_mid 0.200
_exptl_crystal_size_min 0.160
_refine_diff_density_max 1.293
_refine_diff_density_min -1.026
_refine_diff_density_rms 0.104
_refine_ls_extinction_method none
_refine_ls_goodness_of_fit_ref 1.043
_refine_ls_hydrogen_treatment constr
_refine_ls_matrix_type full
_refine_ls_number_parameters 223
_refine_ls_number_reflns 4190
_refine_ls_number_restraints 0
_refine_ls_restrained_S_all 1.043
_refine_ls_R_factor_all 0.0926
_refine_ls_R_factor_gt 0.0665
_refine_ls_shift/su_max 0.001
_refine_ls_shift/su_mean 0.000
_refine_ls_structure_factor_coef Fsqd
_refine_ls_weighting_details 'w=1/[\s^2^(Fo^2^)+(0.0803P)^2^+20.9101P] where P=(Fo^2^+2Fc^2^)/3'
_refine_ls_weighting_scheme calc
_refine_ls_wR_factor_gt 0.1674
_refine_ls_wR_factor_ref 0.1872
_reflns_Friedel_coverage 0.000
_reflns_number_gt 3095
_reflns_number_total 4190
_reflns_threshold_expression 'I > 2\s(I)'
_cod_data_source_file ol5b00977_si_002.cif
_cod_data_source_block CCDC1054120
_cod_database_code 1529350
_shelx_space_group_comment
;
The symmetry employed for this shelxl refinement is uniquely defined
by the following loop, which should always be used as a source of
symmetry information in preference to the above space-group names.
They are only intended as comments.
;
_shelxl_version_number 2013-4

loop_
_space_group_symop_operation_xyz
'x, y, z'
'-x+1/2, y, -z'
'x+1/2, y+1/2, z+1/2'
'-x+1, y+1/2, -z+1/2'
'-x, -y, -z'
'x-1/2, -y, z'
'-x+1/2, -y+1/2, -z+1/2'
'x, -y+1/2, z+1/2'

loop_
_atom_site_label
_atom_site_type_symbol
_atom_site_fract_x
_atom_site_fract_y
_atom_site_fract_z
_atom_site_U_iso_or_equiv
_atom_site_adp_type
_atom_site_occupancy
_atom_site_site_symmetry_order
_atom_site_calc_flag
_atom_site_refinement_flags_posn
_atom_site_refinement_flags_adp
_atom_site_refinement_flags_occupancy
Br1 Br 1.21552(5) 0.30598(4) 0.67883(3) 0.0625(2) Uani 1 1 d . . .
S21 S 0.94796(12) 0.37066(9) 0.72758(5) 0.0482(3) Uani 1 1 d . . .
F21* F 0.7758(10) -0.0646(9) 0.5951(5) 0.110(3) Uiso 0.5 1 d . . P
F22* F 0.5771(9) 0.0219(7) 0.5939(4) 0.096(3) Uiso 0.5 1 d . . P
F23* F 0.7037(9) -0.0670(8) 0.6473(4) 0.094(3) Uiso 0.5 1 d . . P
F21 F 0.7294(12) -0.0105(10) 0.5579(6) 0.120(3) Uiso 0.5 1 d . . P
F22 F 0.6458(12) 0.0239(9) 0.5489(6) 0.120(3) Uiso 0.5 1 d . . P
F23 F 0.6300(12) -0.0358(10) 0.6348(6) 0.126(4) Uiso 0.5 1 d . . P
O21 O 1.0462(4) 0.3412(3) 0.77330(16) 0.0668(11) Uani 1 1 d . . .
O22 O 0.8623(4) 0.4408(3) 0.73956(18) 0.0673(11) Uani 1 1 d . . .
N21 N 1.1251(3) 0.4710(3) 0.60963(18) 0.0427(9) Uani 1 1 d . . .
N22 N 1.0045(4) 0.4258(3) 0.67138(17) 0.0422(8) Uani 1 1 d . . .
C21 C 0.9224(5) 0.6826(5) 0.5478(3) 0.0666(17) Uani 1 1 d . . .
H21 H 0.8643 0.6765 0.5713 0.080 Uiso 1 1 calc R U .
C22 C 0.9165(6) 0.7614(5) 0.5069(3) 0.079(2) Uani 1 1 d . . .
H22 H 0.8559 0.8086 0.5038 0.095 Uiso 1 1 calc R U .
C23 C 1.0002(5) 0.7694(5) 0.4709(3) 0.0613(14) Uani 1 1 d . . .
H23 H 0.9960 0.8217 0.4432 0.074 Uiso 1 1 calc R U .
C24 C 1.0891(5) 0.7008(4) 0.4760(2) 0.0533(12) Uani 1 1 d . . .
H24 H 1.1459 0.7063 0.4516 0.064 Uiso 1 1 calc R U .
C25 C 1.0962(4) 0.6224(4) 0.5172(2) 0.0428(10) Uani 1 1 d . . .
H25 H 1.1573 0.5756 0.5201 0.051 Uiso 1 1 calc R U .
C26 C 1.0132(4) 0.6136(3) 0.5539(2) 0.0378(9) Uani 1 1 d . . .
C27 C 1.0246(4) 0.5327(3) 0.5995(2) 0.0366(9) Uani 1 1 d . . .
C28 C 0.9499(4) 0.5062(3) 0.6365(2) 0.0423(10) Uani 1 1 d . . .
H28 H 0.8769 0.5355 0.6384 0.051 Uiso 1 1 calc R U .
C29 C 1.1100(4) 0.4091(3) 0.6511(2) 0.0407(9) Uani 1 1 d . . .
C210 C 0.8744(4) 0.2637(3) 0.6933(2) 0.0412(10) Uani 1 1 d . . .
C211 C 0.9331(5) 0.1730(4) 0.6985(3) 0.0537(12) Uani 1 1 d . . .
H211 H 1.0106 0.1675 0.7207 0.064 Uiso 1 1 calc R U .
C212 C 0.8745(5) 0.0905(4) 0.6700(3) 0.0626(15) Uani 1 1 d . . .
H212 H 0.9129 0.0288 0.6727 0.075 Uiso 1 1 calc R U .
C213 C 0.7602(5) 0.0989(4) 0.6379(2) 0.0530(12) Uani 1 1 d . . .
C214 C 0.7011(5) 0.1901(4) 0.6329(3) 0.0575(13) Uani 1 1 d . . .
H214 H 0.6237 0.1953 0.6107 0.069 Uiso 1 1 calc R U .
C215 C 0.7591(5) 0.2735(4) 0.6614(2) 0.0508(12) Uani 1 1 d . . .
H215 H 0.7207 0.3352 0.6590 0.061 Uiso 1 1 calc R U .
C216 C 0.6974(8) 0.0091(6) 0.6070(3) 0.082(2) Uani 1 1 d . . .

loop_
_atom_site_aniso_label
_atom_site_aniso_U_11
_atom_site_aniso_U_22
_atom_site_aniso_U_33
_atom_site_aniso_U_23
_atom_site_aniso_U_13
_atom_site_aniso_U_12
Br1 0.0538(3) 0.0569(4) 0.0758(4) 0.0297(3) 0.0104(3) 0.0098(2)
S21 0.0692(8) 0.0418(6) 0.0374(6) 0.0025(5) 0.0199(5) -0.0105(5)
O21 0.091(3) 0.068(2) 0.0379(19) 0.0089(17) 0.0042(19) -0.022(2)
O22 0.103(3) 0.049(2) 0.063(2) -0.0056(18) 0.051(2) -0.007(2)
N21 0.0333(18) 0.045(2) 0.049(2) 0.0132(17) 0.0073(16) -0.0012(16)
N22 0.051(2) 0.0365(19) 0.043(2) 0.0067(16) 0.0171(17) -0.0042(16)
C21 0.046(3) 0.075(4) 0.086(4) 0.040(3) 0.032(3) 0.017(3)
C22 0.061(4) 0.080(4) 0.101(5) 0.053(4) 0.027(3) 0.031(3)
C23 0.059(3) 0.064(3) 0.059(3) 0.031(3) 0.009(3) 0.002(3)
C24 0.055(3) 0.060(3) 0.047(3) 0.014(2) 0.015(2) -0.004(2)
C25 0.043(2) 0.043(2) 0.043(2) 0.0052(19) 0.0114(19) -0.0007(19)
C26 0.0310(19) 0.041(2) 0.041(2) 0.0090(18) 0.0068(17) -0.0035(16)
C27 0.035(2) 0.034(2) 0.041(2) 0.0057(17) 0.0071(17) -0.0034(16)
C28 0.044(2) 0.035(2) 0.051(3) 0.0075(19) 0.017(2) 0.0004(18)
C29 0.035(2) 0.038(2) 0.048(2) 0.0080(19) 0.0048(18) -0.0038(17)
C210 0.053(3) 0.036(2) 0.038(2) 0.0092(17) 0.0166(19) -0.0039(19)
C211 0.050(3) 0.042(3) 0.069(3) 0.011(2) 0.013(2) -0.002(2)
C212 0.064(3) 0.038(3) 0.088(4) 0.005(3) 0.021(3) -0.001(2)
C213 0.067(3) 0.045(3) 0.051(3) 0.004(2) 0.020(2) -0.016(2)
C214 0.055(3) 0.058(3) 0.057(3) 0.010(2) 0.005(2) -0.007(2)
C215 0.058(3) 0.043(3) 0.052(3) 0.011(2) 0.013(2) 0.005(2)
C216 0.102(5) 0.080(5) 0.071(4) -0.004(4) 0.037(4) -0.026(4)

loop_
_atom_type_symbol
_atom_type_description
_atom_type_scat_dispersion_real
_atom_type_scat_dispersion_imag
_atom_type_scat_source
C C 0.0033 0.0016 'International Tables Vol C Tables 4.2.6.8 and 6.1.1.4'
H H 0.0000 0.0000 'International Tables Vol C Tables 4.2.6.8 and 6.1.1.4'
Br Br -0.2901 2.4595 'International Tables Vol C Tables 4.2.6.8 and 6.1.1.4'
F F 0.0171 0.0103 'International Tables Vol C Tables 4.2.6.8 and 6.1.1.4'
N N 0.0061 0.0033 'International Tables Vol C Tables 4.2.6.8 and 6.1.1.4'
O O 0.0106 0.0060 'International Tables Vol C Tables 4.2.6.8 and 6.1.1.4'
S S 0.1246 0.1234 'International Tables Vol C Tables 4.2.6.8 and 6.1.1.4'

loop_
_geom_angle_atom_site_label_1
_geom_angle_atom_site_label_2
_geom_angle_atom_site_label_3
_geom_angle
O22 S21 O21 121.6(3)
O22 S21 N22 103.5(2)
O21 S21 N22 107.1(2)
O22 S21 C210 109.3(3)
O21 S21 C210 109.5(2)
N22 S21 C210 104.4(2)
F21 F21* C216 58.3(9)
F21 F21* F23* 108.8(11)
C216 F21* F23* 54.2(6)
F23 F22* C216 56.2(8)
F23 F22* F22 106.3(11)
C216 F22* F22 57.9(7)
F23 F23* C216 62.5(11)
F23 F23* F21* 110.3(13)
C216 F23* F21* 56.6(6)
F22 F21 F21* 133.5(16)
F22 F21 C216 70.3(11)
F21* F21 C216 70.4(10)
F21 F22 C216 62.3(10)
F21 F22 F22* 118.5(14)
C216 F22 F22* 59.7(7)
F23* F23 C216 75.5(12)
F23* F23 F22* 140.2(16)
C216 F23 F22* 66.0(9)
C29 N21 C27 106.0(4)
C29 N22 C28 105.1(3)
C29 N22 S21 131.1(3)
C28 N22 S21 123.7(3)
C26 C21 C22 120.7(5)
C26 C21 H21 119.6
C22 C21 H21 119.6
C23 C22 C21 119.9(5)
C23 C22 H22 120.0
C21 C22 H22 120.0
C24 C23 C22 119.8(5)
C24 C23 H23 120.1
C22 C23 H23 120.1
C23 C24 C25 120.6(5)
C23 C24 H24 119.7
C25 C24 H24 119.7
C26 C25 C24 120.4(5)
C26 C25 H25 119.8
C24 C25 H25 119.8
C21 C26 C25 118.6(4)
C21 C26 C27 121.5(4)
C25 C26 C27 119.9(4)
C28 C27 N21 110.3(4)
C28 C27 C26 129.5(4)
N21 C27 C26 120.2(4)
C27 C28 N22 106.1(4)
C27 C28 H28 127.0
N22 C28 H28 127.0
N21 C29 N22 112.5(4)
N21 C29 Br1 123.4(3)
N22 C29 Br1 124.0(3)
C215 C210 C211 121.9(5)
C215 C210 S21 118.6(4)
C211 C210 S21 119.5(4)
C212 C211 C210 118.5(5)
C212 C211 H211 120.7
C210 C211 H211 120.7
C213 C212 C211 120.4(5)
C213 C212 H212 119.8
C211 C212 H212 119.8
C212 C213 C214 120.9(5)
C212 C213 C216 120.1(6)
C214 C213 C216 119.0(6)
C215 C214 C213 119.1(5)
C215 C214 H214 120.4
C213 C214 H214 120.4
C210 C215 C214 119.1(5)
C210 C215 H215 120.4
C214 C215 H215 120.4
F23 C216 F21 131.3(10)
F23 C216 F22 111.3(11)
F21 C216 F22 47.4(7)
F23 C216 F23* 42.0(7)
F21 C216 F23* 116.3(10)
F22 C216 F23* 136.0(9)
F23 C216 F22* 57.7(8)
F21 C216 F22* 107.0(9)
F22 C216 F22* 62.3(8)
F23* C216 F22* 99.1(7)
F23 C216 F21* 104.1(10)
F21 C216 F21* 51.3(7)
F22 C216 F21* 95.5(8)
F23* C216 F21* 69.2(8)
F22* C216 F21* 135.3(9)
F23 C216 C213 116.4(8)
F21 C216 C213 112.2(8)
F22 C216 C213 114.4(8)
F23* C216 C213 109.6(7)
F22* C216 C213 111.8(7)
F21* C216 C213 112.7(8)

loop_
_geom_bond_atom_site_label_1
_geom_bond_atom_site_label_2
_geom_bond_distance
Br1 C29 1.856(4)
S21 O22 1.419(4)
S21 O21 1.420(4)
S21 N22 1.694(4)
S21 C210 1.756(5)
F21* F21 1.152(14)
F21* C216 1.390(13)
F21* F23* 1.557(14)
F22* F23 1.259(15)
F22* C216 1.361(12)
F22* F22 1.395(14)
F23* F23 0.933(13)
F23* C216 1.351(12)
F21 F22 1.044(14)
F21 C216 1.255(13)
F22 C216 1.335(14)
F23 C216 1.238(14)
N21 C29 1.281(6)
N21 C27 1.395(6)
N22 C29 1.388(6)
N22 C28 1.402(6)
C21 C26 1.375(7)
C21 C22 1.389(8)
C21 H21 0.9300
C22 C23 1.371(9)
C22 H22 0.9300
C23 C24 1.356(8)
C23 H23 0.9300
C24 C25 1.388(7)
C24 H24 0.9300
C25 C26 1.378(6)
C25 H25 0.9300
C26 C27 1.475(6)
C27 C28 1.349(6)
C28 H28 0.9300
C210 C215 1.377(7)
C210 C211 1.379(7)
C211 C212 1.379(8)
C211 H211 0.9300
C212 C213 1.368(8)
C212 H212 0.9300
C213 C214 1.386(8)
C213 C216 1.496(9)
C214 C215 1.386(8)
C214 H214 0.9300
C215 H215 0.9300

loop_
_geom_torsion_atom_site_label_1
_geom_torsion_atom_site_label_2
_geom_torsion_atom_site_label_3
_geom_torsion_atom_site_label_4
_geom_torsion
F21 F21* F23* F23 11.9(18)
C216 F21* F23* F23 33.5(13)
F21 F21* F23* C216 -21.6(10)
C216 F21* F21 F22 -33.8(19)
F23* F21* F21 F22 -13(2)
F23* F21* F21 C216 20.5(9)
F21* F21 F22 C216 33.8(18)
F21* F21 F22 F22* 13(3)
C216 F21 F22 F22* -21.0(12)
F23 F22* F22 F21 -8.5(18)
C216 F22* F22 F21 21.5(13)
F23 F22* F22 C216 -30.0(10)
F21* F23* F23 C216 -31.3(11)
C216 F23* F23 F22* 15(2)
F21* F23* F23 F22* -16(3)
C216 F22* F23 F23* -16(2)
F22 F22* F23 F23* 14(3)
F22 F22* F23 C216 30.6(10)
O22 S21 N22 C29 160.8(4)
O21 S21 N22 C29 31.2(5)
C210 S21 N22 C29 -84.9(5)
O22 S21 N22 C28 -15.9(5)
O21 S21 N22 C28 -145.5(4)
C210 S21 N22 C28 98.4(4)
C26 C21 C22 C23 1.7(12)
C21 C22 C23 C24 -0.6(11)
C22 C23 C24 C25 0.0(10)
C23 C24 C25 C26 -0.4(8)
C22 C21 C26 C25 -2.0(10)
C22 C21 C26 C27 176.7(6)
C24 C25 C26 C21 1.4(8)
C24 C25 C26 C27 -177.3(4)
C29 N21 C27 C28 0.6(5)
C29 N21 C27 C26 179.9(4)
C21 C26 C27 C28 6.7(8)
C25 C26 C27 C28 -174.7(5)
C21 C26 C27 N21 -172.4(5)
C25 C26 C27 N21 6.3(7)
N21 C27 C28 N22 0.3(5)
C26 C27 C28 N22 -178.9(4)
C29 N22 C28 C27 -1.0(5)
S21 N22 C28 C27 176.4(3)
C27 N21 C29 N22 -1.3(5)
C27 N21 C29 Br1 176.9(3)
C28 N22 C29 N21 1.5(5)
S21 N22 C29 N21 -175.7(4)
C28 N22 C29 Br1 -176.7(3)
S21 N22 C29 Br1 6.1(7)
O22 S21 C210 C215 25.5(4)
O21 S21 C210 C215 161.0(4)
N22 S21 C210 C215 -84.6(4)
O22 S21 C210 C211 -155.0(4)
O21 S21 C210 C211 -19.5(5)
N22 S21 C210 C211 94.9(4)
C215 C210 C211 C212 0.9(8)
S21 C210 C211 C212 -178.5(4)
C210 C211 C212 C213 -0.6(9)
C211 C212 C213 C214 0.4(9)
C211 C212 C213 C216 179.8(5)
C212 C213 C214 C215 -0.5(8)
C216 C213 C214 C215 -179.9(5)
C211 C210 C215 C214 -1.1(7)
S21 C210 C215 C214 178.4(4)
C213 C214 C215 C210 0.8(8)
F23* F23 C216 F21 84.6(18)
F22* F23 C216 F21 -84.6(16)
F23* F23 C216 F22 136.0(12)
F22* F23 C216 F22 -33.2(11)
F22* F23 C216 F23* -169.3(14)
F23* F23 C216 F22* 169.3(14)
F23* F23 C216 F21* 34.2(13)
F22* F23 C216 F21* -135.1(9)
F23* F23 C216 C213 -90.5(12)
F22* F23 C216 C213 100.2(10)
F22 F21 C216 F23 81.4(18)
F21* F21 C216 F23 -73.3(17)
F21* F21 C216 F22 -154.7(14)
F22 F21 C216 F23* 129.4(12)
F21* F21 C216 F23* -25.3(12)
F22 F21 C216 F22* 19.7(12)
F21* F21 C216 F22* -135.0(10)
F22 F21 C216 F21* 154.7(14)
F22 F21 C216 C213 -103.3(11)
F21* F21 C216 C213 102.0(10)
F21 F22 C216 F23 -127.1(13)
F22* F22 C216 F23 31.6(10)
F22* F22 C216 F21 158.7(13)
F21 F22 C216 F23* -85.2(16)
F22* F22 C216 F23* 73.4(14)
F21 F22 C216 F22* -158.7(13)
F21 F22 C216 F21* -19.6(11)
F22* F22 C216 F21* 139.0(9)
F21 F22 C216 C213 98.4(11)
F22* F22 C216 C213 -102.9(9)
F21* F23* C216 F23 144.3(13)
F23 F23* C216 F21 -123.4(14)
F21* F23* C216 F21 20.9(10)
F23 F23* C216 F22 -68.4(17)
F21* F23* C216 F22 75.9(14)
F23 F23* C216 F22* -9.2(12)
F21* F23* C216 F22* 135.1(9)
F23 F23* C216 F21* -144.3(13)
F23 F23* C216 C213 108.0(12)
F21* F23* C216 C213 -107.7(8)
F22 F22* C216 F23 -144.8(11)
F23 F22* C216 F21 128.5(11)
F22 F22* C216 F21 -16.3(10)
F23 F22* C216 F22 144.8(11)
F23 F22* C216 F23* 7.2(10)
F22 F22* C216 F23* -137.6(9)
F23 F22* C216 F21* 76.8(13)
F22 F22* C216 F21* -68.0(13)
F23 F22* C216 C213 -108.2(9)
F22 F22* C216 C213 107.0(9)
F21 F21* C216 F23 132.1(12)
F23* F21* C216 F23 -23.7(9)
F23* F21* C216 F21 -155.8(11)
F21 F21* C216 F22 18.5(10)
F23* F21* C216 F22 -137.4(9)
F21 F21* C216 F23* 155.8(11)
F21 F21* C216 F22* 74.0(14)
F23* F21* C216 F22* -81.8(11)
F21 F21* C216 C213 -100.9(10)
F23* F21* C216 C213 103.3(8)
C212 C213 C216 F23 97.3(11)
C214 C213 C216 F23 -83.3(11)
C212 C213 C216 F21 -78.8(11)
C214 C213 C216 F21 100.7(10)
C212 C213 C216 F22 -130.6(9)
C214 C213 C216 F22 48.8(10)
C212 C213 C216 F23* 52.1(9)
C214 C213 C216 F23* -128.5(8)
C212 C213 C216 F22* 160.9(7)
C214 C213 C216 F22* -19.6(9)
C212 C213 C216 F21* -22.9(10)
C214 C213 C216 F21* 156.5(7)
